data_1571038
loop_
_publ_author_name
'Crundwell, Guy'
'Crundwell, Nigel E.'
'Westcott, Barry L.'

_publ_section_title
;
 Bis[\m-bis(pyridin-2-yl)methanone oxime-\k3
 N:,N&#x2032;,N&#x2032;&#x2032;]bis[diacetato-\k2
 O,O&#x2032;;\kO-zinc(II)]
;
_journal_coeditor_code ZL4065
_journal_issue 2
_journal_name_full IUCrData
_journal_paper_doi 10.1107/S2414314624001226
_journal_volume 9
_journal_year 2024
_chemical_formula_iupac '[Zn2 (C2 H3 O2)4 (C11 H9 N3 O)2]'
_chemical_formula_moiety 'C30 H30 N6 O10 Zn2'
_chemical_formula_sum 'C30 H30 N6 O10 Zn2'
_chemical_formula_weight 765.34
_chemical_name_systematic
'Bis[\m-bis(pyridin-2-yl)methanone oxime-\k^3^<i>N</i>:<i>N</i>',<i>N</i>'']bis[diacetato-\k^2^<i>O</i>,<i>O</i>';\k<i>O</i>-zinc(II)]'
_space_group_crystal_system triclinic
_space_group_IT_number 2
_space_group_name_Hall '-P 1'
_space_group_name_H-M_alt 'P -1'
_atom_sites_solution_hydrogens mixed
_atom_sites_solution_primary iterative
_audit_creation_method
;
Olex2 1.5
(compiled 2023.08.24 svn.re1ec1418 for OlexSys, GUI svn.r6817)
;
_cell_angle_alpha 69.409(7)
_cell_angle_beta 75.524(6)
_cell_angle_gamma 65.217(8)
_cell_formula_units_Z 1
_cell_length_a 8.3549(7)
_cell_length_b 9.3366(8)
_cell_length_c 12.3971(7)
_cell_measurement_reflns_used 4170
_cell_measurement_temperature 293(2)
_cell_measurement_theta_max 33.0050
_cell_measurement_theta_min 4.5360
_cell_volume 815.89(12)
_computing_cell_refinement
;
CrysAlisPro 1.171.40.67a (Rigaku OD, 2019)
;
_computing_data_collection
;
CrysAlisPro 1.171.40.67a (Rigaku OD, 2019)
;
_computing_data_reduction
;
CrysAlisPro 1.171.40.67a (Rigaku OD, 2019)
;
_computing_molecular_graphics
;
Olex2 (Dolomanov <i>et al.</i>,  2009)
;
_computing_publication_material
;
Olex2 (Dolomanov <i>et al.</i>,  2009)
;
_computing_structure_refinement
;
SHELXL (Sheldrick, 2015)
;
_computing_structure_solution
;
SHELXS (Sheldrick, 2008)
;
_diffrn_ambient_temperature 293(2)
_diffrn_detector 'CCD plate'
_diffrn_detector_area_resol_mean 16.1790
_diffrn_measured_fraction_theta_full 0.995
_diffrn_measured_fraction_theta_max 0.893
_diffrn_measurement_device 'four-circle diffractometer'
_diffrn_measurement_device_type 'Xcalibur, Sapphire3'
_diffrn_measurement_method '\w scans'
_diffrn_radiation_monochromator graphite
_diffrn_radiation_probe x-ray
_diffrn_radiation_type 'Mo K\a'
_diffrn_radiation_wavelength 0.71073
_diffrn_reflns_av_R_equivalents 0.0222
_diffrn_reflns_av_unetI/netI 0.0351
_diffrn_reflns_limit_h_max 12
_diffrn_reflns_limit_h_min -11
_diffrn_reflns_limit_k_max 13
_diffrn_reflns_limit_k_min -13
_diffrn_reflns_limit_l_max 18
_diffrn_reflns_limit_l_min -18
_diffrn_reflns_number 10420
_diffrn_reflns_theta_full 25.242
_diffrn_reflns_theta_max 33.548
_diffrn_reflns_theta_min 4.187
_diffrn_source 'Enhance (Mo) X-ray Source'
_exptl_absorpt_coefficient_mu 1.535
_exptl_absorpt_correction_T_max 1.00000
_exptl_absorpt_correction_T_min 0.90694
_exptl_absorpt_correction_type multi-scan
_exptl_absorpt_process_details
;
(CrysAlisPro; Rigaku OD, 2019)
;
_exptl_crystal_colour colorless
_exptl_crystal_density_diffrn 1.558
_exptl_crystal_density_method 'not measured'
_exptl_crystal_description block
_exptl_crystal_F_000 392
_exptl_crystal_size_max 0.35
_exptl_crystal_size_mid 0.32
_exptl_crystal_size_min 0.31
_refine_diff_density_max 0.662
_refine_diff_density_min -0.217
_refine_ls_extinction_method none
_refine_ls_goodness_of_fit_ref 1.028
_refine_ls_hydrogen_treatment mixed
_refine_ls_matrix_type full
_refine_ls_number_parameters 223
_refine_ls_number_reflns 5737
_refine_ls_number_restraints 0
_refine_ls_restrained_S_all 1.028
_refine_ls_R_factor_all 0.0552
_refine_ls_R_factor_gt 0.0390
_refine_ls_shift/su_max 0.000
_refine_ls_shift/su_mean 0.000
_refine_ls_structure_factor_coef Fsqd
_refine_ls_weighting_details 'w=1/[\s^2^(Fo^2^)+(0.0443P)^2^+0.1935P] where P=(Fo^2^+2Fc^2^)/3'
_refine_ls_weighting_scheme calc
_refine_ls_wR_factor_gt 0.0896
_refine_ls_wR_factor_ref 0.0979
_reflns_number_gt 4546
_reflns_number_total 5737
_reflns_threshold_expression 'I > 2\s(I)'
_cod_data_source_file zl4065.cif
_cod_data_source_block I
_cod_original_cell_volume 815.88(13)
_cod_database_code 1571038
_shelx_space_group_comment
;
The symmetry employed for this shelxl refinement is uniquely defined
by the following loop, which should always be used as a source of
symmetry information in preference to the above space-group names.
They are only intended as comments.
;

loop_
_space_group_symop_operation_xyz
'x, y, z'
'-x, -y, -z'

loop_
_atom_site_type_symbol
_atom_site_label
_atom_site_fract_x
_atom_site_fract_y
_atom_site_fract_z
_atom_site_U_iso_or_equiv
_atom_site_adp_type
_atom_site_calc_flag
_atom_site_occupancy
_atom_site_disorder_assembly
_atom_site_disorder_group
Zn Zn1 0.34622(3) 0.46689(2) 0.21836(2) 0.03562(8) Uani d 1 . .
O O1 0.3171(2) 0.81600(16) 0.04557(12) 0.0489(4) Uani d 1 . .
O O2 0.2284(2) 0.3158(2) 0.35870(14) 0.0625(4) Uani d 1 . .
O O3 0.0490(3) 0.5591(2) 0.28225(15) 0.0738(5) Uani d 1 . .
O O4 0.4272(2) 0.56182(17) 0.31195(12) 0.0517(4) Uani d 1 . .
O O5 0.3442(3) 0.83015(19) 0.23171(15) 0.0721(6) Uani d 1 . .
N N1 0.3011(2) 0.38026(17) 0.08947(13) 0.0362(3) Uani d 1 . .
N N2 0.3064(2) 0.66897(16) 0.06028(12) 0.0338(3) Uani d 1 . .
N N3 0.3964(2) 0.73732(16) -0.23140(12) 0.0327(3) Uani d 1 . .
C C1 0.2935(3) 0.2329(2) 0.10808(19) 0.0475(5) Uani d 1 . .
H H1A 0.318212 0.155161 0.179385 0.057 Uiso calc 1 . .
C C2 0.2505(3) 0.1924(2) 0.0253(2) 0.0549(6) Uani d 1 . .
H H2 0.247728 0.088449 0.040771 0.066 Uiso calc 1 . .
C C3 0.2119(3) 0.3053(3) -0.0797(2) 0.0523(5) Uani d 1 . .
H H3 0.180763 0.280147 -0.135924 0.063 Uiso calc 1 . .
C C4 0.2202(3) 0.4589(2) -0.10074(17) 0.0410(4) Uani d 1 . .
H H4 0.194267 0.538517 -0.171163 0.049 Uiso calc 1 . .
C C5 0.2675(2) 0.49042(19) -0.01513(14) 0.0314(3) Uani d 1 . .
C C6 0.2823(2) 0.64842(18) -0.03036(13) 0.0300(3) Uani d 1 . .
C C7 0.2681(2) 0.77575(19) -0.14482(14) 0.0310(3) Uani d 1 . .
C C8 0.1286(3) 0.9258(2) -0.15985(17) 0.0434(4) Uani d 1 . .
H H8 0.042857 0.949951 -0.097911 0.052 Uiso calc 1 . .
C C9 0.1179(3) 1.0396(2) -0.26807(19) 0.0523(5) Uani d 1 . .
H H9 0.025274 1.141321 -0.279936 0.063 Uiso calc 1 . .
C C10 0.2468(3) 0.9997(2) -0.35777(18) 0.0489(5) Uani d 1 . .
H H10 0.241831 1.073160 -0.431699 0.059 Uiso calc 1 . .
C C11 0.3830(3) 0.8493(2) -0.33611(15) 0.0419(4) Uani d 1 . .
H H11 0.470518 0.823590 -0.396915 0.050 Uiso calc 1 . .
C C12 0.0764(3) 0.4213(3) 0.35166(18) 0.0533(5) Uani d 1 . .
C C13 -0.0764(4) 0.3756(5) 0.4298(3) 0.0938(12) Uani d 1 . .
H H13A -0.181804 0.435492 0.391611 0.141 Uiso calc 1 . .
H H13B -0.096138 0.402581 0.501117 0.141 Uiso calc 1 . .
H H13C -0.047996 0.259790 0.446085 0.141 Uiso calc 1 . .
C C14 0.4072(3) 0.7035(2) 0.30937(16) 0.0426(4) Uani d 1 . .
C C15 0.4641(4) 0.7266(3) 0.4055(2) 0.0684(7) Uani d 1 . .
H H15A 0.461453 0.638302 0.474543 0.103 Uiso calc 1 . .
H H15B 0.384817 0.829313 0.420185 0.103 Uiso calc 1 . .
H H15C 0.582636 0.726925 0.383512 0.103 Uiso calc 1 . .
H H1 0.325(5) 0.821(4) 0.132(3) 0.116(13) Uiso d 1 . .

loop_
_atom_site_aniso_label
_atom_site_aniso_U_11
_atom_site_aniso_U_22
_atom_site_aniso_U_33
_atom_site_aniso_U_12
_atom_site_aniso_U_13
_atom_site_aniso_U_23
Zn1 0.04561(13) 0.02653(10) 0.02801(10) -0.00898(8) -0.00571(8) -0.00425(7)
O1 0.0854(11) 0.0274(6) 0.0412(7) -0.0243(7) -0.0195(7) -0.0054(5)
O2 0.0476(9) 0.0701(11) 0.0524(9) -0.0126(8) -0.0018(7) -0.0110(8)
O3 0.0920(14) 0.0576(11) 0.0510(10) -0.0185(10) -0.0065(9) -0.0037(8)
O4 0.0768(11) 0.0382(7) 0.0431(7) -0.0183(7) -0.0202(7) -0.0095(6)
O5 0.1310(17) 0.0374(8) 0.0516(9) -0.0177(9) -0.0432(10) -0.0107(7)
N1 0.0459(8) 0.0255(6) 0.0353(7) -0.0141(6) -0.0083(6) -0.0028(5)
N2 0.0482(8) 0.0231(6) 0.0302(6) -0.0126(6) -0.0065(6) -0.0068(5)
N3 0.0411(8) 0.0261(6) 0.0263(6) -0.0082(6) -0.0082(5) -0.0043(5)
C1 0.0612(12) 0.0276(8) 0.0519(11) -0.0198(8) -0.0135(10) 0.0001(7)
C2 0.0700(15) 0.0314(9) 0.0726(15) -0.0253(10) -0.0184(12) -0.0104(9)
C3 0.0655(14) 0.0443(11) 0.0614(13) -0.0246(10) -0.0176(11) -0.0188(9)
C4 0.0533(11) 0.0351(9) 0.0398(9) -0.0190(8) -0.0126(8) -0.0083(7)
C5 0.0364(8) 0.0251(7) 0.0319(7) -0.0107(6) -0.0055(6) -0.0070(6)
C6 0.0360(8) 0.0231(7) 0.0281(7) -0.0092(6) -0.0046(6) -0.0052(5)
C7 0.0396(8) 0.0241(7) 0.0292(7) -0.0109(6) -0.0097(6) -0.0046(5)
C8 0.0458(10) 0.0310(8) 0.0399(9) -0.0036(7) -0.0058(8) -0.0069(7)
C9 0.0523(12) 0.0321(9) 0.0515(12) -0.0005(8) -0.0151(9) 0.0004(8)
C10 0.0546(12) 0.0396(10) 0.0379(9) -0.0120(9) -0.0167(9) 0.0073(7)
C11 0.0472(10) 0.0395(9) 0.0291(8) -0.0110(8) -0.0084(7) -0.0014(7)
C12 0.0519(12) 0.0612(13) 0.0353(9) -0.0152(10) -0.0035(8) -0.0081(9)
C13 0.0545(16) 0.121(3) 0.0676(18) -0.0295(18) 0.0021(13) 0.0081(17)
C14 0.0539(11) 0.0412(9) 0.0349(9) -0.0148(8) -0.0078(8) -0.0149(7)
C15 0.107(2) 0.0603(14) 0.0537(13) -0.0356(15) -0.0343(14) -0.0118(11)

loop_
_atom_type_symbol
_atom_type_description
_atom_type_scat_dispersion_real
_atom_type_scat_dispersion_imag
_atom_type_scat_source
C C 0.0033 0.0016 'International Tables Vol C Tables 4.2.6.8 and 6.1.1.4'
H H 0.0000 0.0000 'International Tables Vol C Tables 4.2.6.8 and 6.1.1.4'
Zn Zn 0.2839 1.4301 'International Tables Vol C Tables 4.2.6.8 and 6.1.1.4'
N N 0.0061 0.0033 'International Tables Vol C Tables 4.2.6.8 and 6.1.1.4'
O O 0.0106 0.0060 'International Tables Vol C Tables 4.2.6.8 and 6.1.1.4'

loop_
_geom_angle_atom_site_label_1
_geom_angle_atom_site_label_2
_geom_angle_atom_site_label_3
_geom_angle_site_symmetry_1
_geom_angle_site_symmetry_3
_geom_angle
_geom_angle_publ_flag
O2 Zn1 O3 . . 58.16(6) yes
O2 Zn1 N1 . . 92.26(6) yes
O2 Zn1 N2 . . 146.35(6) yes
O2 Zn1 N3 . 2_665 89.78(6) yes
O2 Zn1 C12 . . 29.18(7) yes
O3 Zn1 C12 . . 29.01(7) yes
O4 Zn1 O2 . . 99.02(7) yes
O4 Zn1 O3 . . 98.14(7) yes
O4 Zn1 N1 . . 168.00(6) yes
O4 Zn1 N2 . . 98.84(6) yes
O4 Zn1 N3 . 2_665 88.29(6) yes
O4 Zn1 C12 . . 100.79(7) yes
N1 Zn1 O3 . . 91.27(7) yes
N1 Zn1 C12 . . 91.05(7) yes
N2 Zn1 O3 . . 91.18(6) yes
N2 Zn1 N1 . . 73.40(5) yes
N2 Zn1 N3 . 2_665 119.03(6) yes
N2 Zn1 C12 . . 118.85(7) yes
N3 Zn1 O3 2_665 . 147.87(6) yes
N3 Zn1 N1 2_665 . 87.66(6) yes
N3 Zn1 C12 2_665 . 118.87(6) yes
N2 O1 H1 . . 107.4(19) yes
C12 O2 Zn1 . . 93.65(15) no
C12 O3 Zn1 . . 86.75(16) no
C14 O4 Zn1 . . 134.88(14) no
C14 O5 H1 . . 120.5(16) no
C1 N1 Zn1 . . 125.79(13) no
C1 N1 C5 . . 117.95(16) no
C5 N1 Zn1 . . 116.13(11) no
O1 N2 Zn1 . . 125.25(11) no
C6 N2 Zn1 . . 119.18(11) no
C6 N2 O1 . . 115.40(13) no
C7 N3 Zn1 . 2_665 127.73(11) no
C7 N3 C11 . . 117.57(15) no
C11 N3 Zn1 . 2_665 113.67(12) no
N1 C1 H1A . . 118.9 no
N1 C1 C2 . . 122.28(18) no
C2 C1 H1A . . 118.9 no
C1 C2 H2 . . 120.1 no
C3 C2 C1 . . 119.88(18) no
C3 C2 H2 . . 120.1 no
C2 C3 H3 . . 120.7 no
C2 C3 C4 . . 118.55(19) no
C4 C3 H3 . . 120.7 no
C3 C4 H4 . . 120.7 no
C5 C4 C3 . . 118.68(18) no
C5 C4 H4 . . 120.7 no
N1 C5 C4 . . 122.62(15) no
N1 C5 C6 . . 114.95(14) no
C4 C5 C6 . . 122.42(15) no
N2 C6 C5 . . 115.96(14) no
N2 C6 C7 . . 122.71(14) no
C5 C6 C7 . . 121.32(14) no
N3 C7 C6 . . 116.84(14) no
N3 C7 C8 . . 122.22(15) no
C8 C7 C6 . . 120.94(16) no
C7 C8 H8 . . 120.4 no
C7 C8 C9 . . 119.26(18) no
C9 C8 H8 . . 120.4 no
C8 C9 H9 . . 120.6 no
C10 C9 C8 . . 118.83(18) no
C10 C9 H9 . . 120.6 no
C9 C10 H10 . . 120.6 no
C11 C10 C9 . . 118.74(17) no
C11 C10 H10 . . 120.6 no
N3 C11 C10 . . 123.36(18) no
N3 C11 H11 . . 118.3 no
C10 C11 H11 . . 118.3 no
O2 C12 Zn1 . . 57.18(12) no
O2 C12 C13 . . 118.1(2) no
O3 C12 Zn1 . . 64.23(14) no
O3 C12 O2 . . 121.3(2) no
O3 C12 C13 . . 120.6(2) no
C13 C12 Zn1 . . 173.8(2) no
C12 C13 H13A . . 109.5 no
C12 C13 H13B . . 109.5 no
C12 C13 H13C . . 109.5 no
H13A C13 H13B . . 109.5 no
H13A C13 H13C . . 109.5 no
H13B C13 H13C . . 109.5 no
O4 C14 C15 . . 119.21(19) no
O5 C14 O4 . . 125.11(18) no
O5 C14 C15 . . 115.68(19) no
C14 C15 H15A . . 109.5 no
C14 C15 H15B . . 109.5 no
C14 C15 H15C . . 109.5 no
H15A C15 H15B . . 109.5 no
H15A C15 H15C . . 109.5 no
H15B C15 H15C . . 109.5 no

loop_
_geom_bond_atom_site_label_1
_geom_bond_atom_site_label_2
_geom_bond_site_symmetry_2
_geom_bond_distance
_geom_bond_publ_flag
Zn1 O2 . 2.1369(17) yes
Zn1 O3 . 2.289(2) yes
Zn1 O4 . 2.0513(14) yes
Zn1 N1 . 2.1944(16) yes
Zn1 N2 . 2.1702(14) yes
Zn1 N3 2_665 2.1921(14) yes
Zn1 C12 . 2.538(2) no
O1 N2 . 1.3581(18) yes
O1 H1 . 1.11(4) yes
O2 C12 . 1.240(3) no
O3 C12 . 1.233(3) no
O4 C14 . 1.251(2) no
O5 C14 . 1.238(2) no
O5 H1 . 1.32(4) no
N1 C1 . 1.339(2) no
N1 C5 . 1.349(2) no
N2 C6 . 1.279(2) no
N3 C7 . 1.343(2) no
N3 C11 . 1.346(2) no
C1 H1A . 0.9300 no
C1 C2 . 1.377(3) no
C2 H2 . 0.9300 no
C2 C3 . 1.368(3) no
C3 H3 . 0.9300 no
C3 C4 . 1.393(3) no
C4 H4 . 0.9300 no
C4 C5 . 1.377(3) no
C5 C6 . 1.474(2) no
C6 C7 . 1.490(2) no
C7 C8 . 1.383(2) no
C8 H8 . 0.9300 no
C8 C9 . 1.384(3) no
C9 H9 . 0.9300 no
C9 C10 . 1.375(3) no
C10 H10 . 0.9300 no
C10 C11 . 1.374(3) no
C11 H11 . 0.9300 no
C12 C13 . 1.516(4) no
C13 H13A . 0.9600 no
C13 H13B . 0.9600 no
C13 H13C . 0.9600 no
C14 C15 . 1.498(3) no
C15 H15A . 0.9600 no
C15 H15B . 0.9600 no
C15 H15C . 0.9600 no

loop_
_geom_hbond_atom_site_label_D
_geom_hbond_atom_site_label_H
_geom_hbond_atom_site_label_A
_geom_hbond_site_symmetry_A
_geom_hbond_distance_DH
_geom_hbond_distance_HA
_geom_hbond_distance_DA
_geom_hbond_angle_DHA
_geom_hbond_publ_flag
O1 H1 O5 . 1.11(4) 1.32(4) 2.428(2) 176(3) yes
C2 H2 O1 1_545 0.93 2.34 3.245(2) 164 yes
C3 H3 O3 2_565 0.93 2.58 3.293(3) 134 yes
C9 H9 03 2_575 0.93 2.59 3.361(3) 141 yes
C11 H11 O2 2_665 0.93 2.38 2.941(3) 119 yes

loop_
_geom_torsion_atom_site_label_1
_geom_torsion_atom_site_label_2
_geom_torsion_atom_site_label_3
_geom_torsion_atom_site_label_4
_geom_torsion_site_symmetry_1
_geom_torsion_site_symmetry_2
_geom_torsion_site_symmetry_3
_geom_torsion_site_symmetry_4
_geom_torsion
_geom_torsion_publ_flag
Zn1 O2 C12 O3 . . . . -3.7(3) no
Zn1 O2 C12 C13 . . . . 175.4(2) no
Zn1 O3 C12 O2 . . . . 3.4(3) no
Zn1 O3 C12 C13 . . . . -175.6(3) no
Zn1 O4 C14 O5 . . . . -10.1(4) no
Zn1 O4 C14 C15 . . . . 170.56(18) no
Zn1 N1 C1 C2 . . . . 174.66(17) no
Zn1 N1 C5 C4 . . . . -173.72(14) no
Zn1 N1 C5 C6 . . . . 5.3(2) no
Zn1 N2 C6 C5 . . . . 5.5(2) no
Zn1 N2 C6 C7 . . . . -175.07(12) no
Zn1 N3 C7 C6 2_665 . . . -14.1(2) no
Zn1 N3 C7 C8 2_665 . . . 165.91(14) no
Zn1 N3 C11 C10 2_665 . . . -168.65(17) no
O1 N2 C6 C5 . . . . -179.02(15) no
O1 N2 C6 C7 . . . . 0.4(3) no
N1 C1 C2 C3 . . . . -0.7(4) no
N1 C5 C6 N2 . . . . -7.1(2) no
N1 C5 C6 C7 . . . . 173.44(16) no
N2 C6 C7 N3 . . . . 115.34(19) no
N2 C6 C7 C8 . . . . -64.7(3) no
N3 C7 C8 C9 . . . . 1.3(3) no
C1 N1 C5 C4 . . . . 2.3(3) no
C1 N1 C5 C6 . . . . -178.61(17) no
C1 C2 C3 C4 . . . . 1.0(4) no
C2 C3 C4 C5 . . . . 0.2(3) no
C3 C4 C5 N1 . . . . -2.0(3) no
C3 C4 C5 C6 . . . . 179.04(19) no
C4 C5 C6 N2 . . . . 171.92(17) no
C4 C5 C6 C7 . . . . -7.5(3) no
C5 N1 C1 C2 . . . . -1.0(3) no
C5 C6 C7 N3 . . . . -65.3(2) no
C5 C6 C7 C8 . . . . 114.7(2) no
C6 C7 C8 C9 . . . . -178.66(19) no
C7 N3 C11 C10 . . . . 0.6(3) no
C7 C8 C9 C10 . . . . 0.1(3) no
C8 C9 C10 C11 . . . . -1.1(4) no
C9 C10 C11 N3 . . . . 0.7(3) no
C11 N3 C7 C6 . . . . 178.31(16) no
C11 N3 C7 C8 . . . . -1.6(3) no
